data_1553342
loop_
_publ_author_name
'Deans, Bianca J.'
'Kilah, Nathan L.'
'Jordan, Gregory J.'
'Bissember, Alex C.'
'Smith, Jason A.'

_publ_section_title
;
 Arbutin Derivatives Isolated from Ancient Proteaceae: Potential
 Phytochemical Markers Present in Bellendena, Cenarrhenes, and Persoonia
 Genera.
;
_journal_issue 5
_journal_name_full 'Journal of natural products'
_journal_page_first 1241
_journal_page_last 1251
_journal_paper_doi 10.1021/acs.jnatprod.7b01038
_journal_volume 81
_journal_year 2018
_chemical_absolute_configuration rmad
_chemical_formula_moiety 'C17 H22 O9'
_chemical_formula_sum 'C17 H22 O9'
_chemical_formula_weight 370.34
_space_group_crystal_system triclinic
_space_group_IT_number 1
_space_group_name_Hall 'P 1'
_space_group_name_H-M_alt 'P 1'
_atom_sites_solution_hydrogens mixed
_atom_sites_solution_primary dual
_audit_creation_date 2017-10-17
_audit_creation_method
;
Olex2 1.2
(compiled 2017.08.10 svn.r3461 for OlexSys, GUI svn.r5381)
;
_cell_angle_alpha 86.40(3)
_cell_angle_beta 88.07(3)
_cell_angle_gamma 80.31(3)
_cell_formula_units_Z 2
_cell_length_a 4.9000(10)
_cell_length_b 12.500(3)
_cell_length_c 14.550(3)
_cell_measurement_reflns_used 32163
_cell_measurement_temperature 100
_cell_measurement_theta_max 31.627
_cell_measurement_theta_min 1.655
_cell_volume 876.5(3)
_computing_cell_refinement 'SAINT v8.34A (Bruker, 2013)'
_computing_data_collection 'APEX3 v2016.1-0 (Bruker, 2016)'
_computing_data_reduction 'SAINT v8.34A (Bruker, 2013)'
_computing_molecular_graphics 'Olex2 (Dolomanov et al., 2009)'
_computing_publication_material 'Olex2 (Dolomanov et al., 2009)'
_computing_structure_refinement 'ShelXL (Sheldrick, 2015)'
_computing_structure_solution 'ShelXT (Sheldrick, 2015)'
_diffrn_ambient_temperature 100
_diffrn_detector 'CMOS area detector'
_diffrn_detector_type 'Bruker AXS PHOTON-100'
_diffrn_measured_fraction_theta_full 0.991
_diffrn_measured_fraction_theta_max 0.840
_diffrn_measurement_device 'fixed-chi three-circle diffractometer'
_diffrn_measurement_device_type 'ADSC Quantum 210r'
_diffrn_measurement_method 'Phi Scan'
_diffrn_radiation_collimation 'focusing mirrors'
_diffrn_radiation_monochromator 'Silicon Double Crystal'
_diffrn_radiation_probe x-ray
_diffrn_radiation_type MoK\a
_diffrn_radiation_wavelength 0.71073
_diffrn_reflns_av_R_equivalents 0.0259
_diffrn_reflns_av_unetI/netI 0.0239
_diffrn_reflns_Laue_measured_fraction_full 0.991
_diffrn_reflns_Laue_measured_fraction_max 0.840
_diffrn_reflns_limit_h_max 6
_diffrn_reflns_limit_h_min -6
_diffrn_reflns_limit_k_max 16
_diffrn_reflns_limit_k_min -16
_diffrn_reflns_limit_l_max 21
_diffrn_reflns_limit_l_min -21
_diffrn_reflns_number 32163
_diffrn_reflns_point_group_measured_fraction_full 0.952
_diffrn_reflns_point_group_measured_fraction_max 0.789
_diffrn_reflns_theta_full 25.242
_diffrn_reflns_theta_max 31.627
_diffrn_reflns_theta_min 1.655
_diffrn_source 'Incoatec I\mS Cu microsource'
_exptl_absorpt_coefficient_mu 0.114
_exptl_absorpt_correction_type none
_exptl_crystal_colour colourless
_exptl_crystal_colour_primary colourless
_exptl_crystal_density_diffrn 1.403
_exptl_crystal_description needle
_exptl_crystal_F_000 392
_exptl_crystal_size_max 0.1
_exptl_crystal_size_mid 0.01
_exptl_crystal_size_min 0.01
_refine_diff_density_max 0.896
_refine_diff_density_min -0.286
_refine_diff_density_rms 0.071
_refine_ls_abs_structure_details
;
 Flack x determined using 3847 quotients [(I+)-(I-)]/[(I+)+(I-)]
 (Parsons, Flack and Wagner, Acta Cryst. B69 (2013) 249-259).
;
_refine_ls_abs_structure_Flack 0.02(18)
_refine_ls_extinction_coef 0.32(2)
_refine_ls_extinction_expression Fc^*^=kFc[1+0.001xFc^2^\l^3^/sin(2\q)]^-1/4^
_refine_ls_extinction_method 'SHELXL-2014/7 (Sheldrick 2014'
_refine_ls_goodness_of_fit_ref 1.058
_refine_ls_hydrogen_treatment mixed
_refine_ls_matrix_type full
_refine_ls_number_parameters 550
_refine_ls_number_reflns 9310
_refine_ls_number_restraints 28
_refine_ls_restrained_S_all 1.060
_refine_ls_R_factor_all 0.0540
_refine_ls_R_factor_gt 0.0509
_refine_ls_shift/su_max 0.000
_refine_ls_shift/su_mean 0.000
_refine_ls_structure_factor_coef Fsqd
_refine_ls_weighting_details 'w=1/[\s^2^(Fo^2^)+(0.0921P)^2^+0.2737P] where P=(Fo^2^+2Fc^2^)/3'
_refine_ls_weighting_scheme calc
_refine_ls_wR_factor_gt 0.1358
_refine_ls_wR_factor_ref 0.1392
_reflns_Friedel_coverage 0.879
_reflns_Friedel_fraction_full 0.914
_reflns_Friedel_fraction_max 0.738
_reflns_number_gt 8760
_reflns_number_total 9310
_reflns_threshold_expression 'I > 2\s(I)'
_cod_data_source_file np7b01038_si_004.cif
_cod_data_source_block Compound2
_cod_database_code 1553342
_shelx_shelxl_version_number 2014/7
_shelx_space_group_comment
;
The symmetry employed for this shelxl refinement is uniquely defined
by the following loop, which should always be used as a source of
symmetry information in preference to the above space-group names.
They are only intended as comments.
;
_shelx_estimated_absorpt_t_max 0.999
_shelx_estimated_absorpt_t_min 0.989
_olex2_refinement_description
;
The refinement revealed that the side chain of one of the two molecules in 
the asymmetric unit was disordered. The disorder was visible in the 
Fourier difference map, and efforts were made to refine this disorder over 
two sites. Numerous restraints were used to try to keep the modeled atoms at
chemically reasonable distances and angles. A Mogul analysis was used to determine 
the distances and angles appropriate for restaints. Residual electron density 
indicated possible additional disorder, but no attempt was made to model it.

The majority of hydrogen atoms were visible in the difference map. Hydrogen 
atoms on carbon were included at calculated positions and ride on the atoms 
to which they are attached. Hydrogen atoms on oxygen were included at their 
observed positions, and their positions were refined. Hydrogen atoms not 
visible in the difference map were included using the Olex2 hadd process.

1. Fixed Uiso
 At 1.2 times of:
  All C(H) groups, All C(H,H) groups
 At 1.5 times of:
  All O(H) groups
2. Restrained distances
 C213-C214
 1.49 with sigma of 0.02
 C213-C314
 1.49 with sigma of 0.02
 C215-C214
 1.32 with sigma of 0.02
 C315-C314
 1.32 with sigma of 0.02
 C214-C216
 1.51 with sigma of 0.02
 C314-C316
 1.51 with sigma of 0.02
 C316-C317
 1.51 with sigma of 0.02
 C216-C217
 1.51 with sigma of 0.02
 O209-C217
 1.51 with sigma of 0.02
 C217-O209
 1.42 with sigma of 0.02
 C317-O309
 1.42 with sigma of 0.02
3. Restrained angles
 C315-C314-C213
 fixed at 120 with sigma of 0.02
 C315-C314-C316
 fixed at 120 with sigma of 0.02
 C213-C214-C215
 fixed at 120 with sigma of 0.02
 C215-C214-C216
 fixed at 120 with sigma of 0.02
 C213-C314-C315
 fixed at 120 with sigma of 0.02
 C316-C314-C315
 fixed at 120 with sigma of 0.02
 O208-C213-C214
 fixed at 123.6 with sigma of 0.02
 O208-C213-C314
 fixed at 123.6 with sigma of 0.02
 O309-C317-C316
 fixed at 111 with sigma of 0.02
 O209-C217-C216
 fixed at 111 with sigma of 0.02
 C213-C214-C216
 fixed at 116 with sigma of 0.02
 C213-C314-C316
 fixed at 116 with sigma of 0.02
4. Rigid bond restraints
 C215, C214, C216, C217, O209
 with sigma for 1-2 distances of 0.01 and sigma for 1-3 distances of 0.01
 C315, C314, C316, C317, O309
 with sigma for 1-2 distances of 0.01 and sigma for 1-3 distances of 0.01
5. Others
 Sof(C315)=Sof(H31A)=Sof(H31B)=Sof(C316)=Sof(H31C)=Sof(H31D)=Sof(C317)=
 Sof(H31E)=Sof(H31F)=Sof(O309)=Sof(H309)=Sof(C314)=1-FVAR(1)
 Sof(C214)=Sof(C215)=Sof(H21A)=Sof(H21B)=Sof(C217)=Sof(H21C)=Sof(H21D)=
 Sof(O209)=Sof(H20F)=Sof(C216)=Sof(H21E)=Sof(H21F)=FVAR(1)
6.a Ternary CH refined with riding coordinates:
 C101(H101), C102(H102), C204(H20A), C105(H10C), C202(H202), C103(H10D),
 C203(H20B), C201(H201), C104(H10E), C205(H20C)
6.b Secondary CH2 refined with riding coordinates:
 C106(H10A,H10B), C117(H11A,H11B), C116(H11C,H11D), C206(H20D,H20E), C217(H21C,
 H21D), C316(H31C,H31D), C317(H31E,H31F), C216(H21E,H21F)
6.c Aromatic/amide H refined with riding coordinates:
 C109(H10F), C209(H209), C112(H112), C111(H111), C208(H208), C108(H108),
 C211(H211), C212(H212)
6.d Tetrahedral OH refined with riding coordinates:
 O309(H309)
6.e X=CH2 refined with riding coordinates:
 C115(H11E,H11F), C215(H21A,H21B), C315(H31A,H31B)
6.f Idealised tetrahedral OH refined as rotating group:
 O107(H107), O209(H20F)
;
_olex2_submission_special_instructions 'No special instructions were received'

loop_
_space_group_symop_operation_xyz
'x, y, z'

loop_
_atom_site_label
_atom_site_type_symbol
_atom_site_fract_x
_atom_site_fract_y
_atom_site_fract_z
_atom_site_U_iso_or_equiv
_atom_site_adp_type
_atom_site_occupancy
_atom_site_site_symmetry_order
_atom_site_calc_flag
_atom_site_refinement_flags_posn
_atom_site_refinement_flags_adp
_atom_site_refinement_flags_occupancy
_atom_site_disorder_assembly
_atom_site_disorder_group
O102 O 0.6588(4) 0.49844(16) 0.31411(13) 0.0211(4) Uani 1 1 d . . . . .
O101 O 0.4703(4) 0.35531(14) 0.27145(12) 0.0190(3) Uani 1 1 d . . . . .
O106 O 0.4840(4) 0.14430(14) 0.20340(14) 0.0217(4) Uani 1 1 d . . . . .
O205 O 0.3907(4) 0.75614(17) 0.98829(14) 0.0245(4) Uani 1 1 d . . . . .
O105 O 0.0482(4) 0.31814(16) 0.07833(15) 0.0251(4) Uani 1 1 d . . . . .
O103 O 0.4531(4) 0.62529(14) 0.15810(13) 0.0205(4) Uani 1 1 d . . . . .
O201 O 0.7945(4) 0.86078(17) 0.80245(13) 0.0246(4) Uani 1 1 d . . . . .
O109 O 0.9460(4) -0.30820(15) 0.23550(16) 0.0267(4) Uani 1 1 d . . . . .
O108 O 0.3514(4) -0.01306(15) 0.25218(14) 0.0233(4) Uani 1 1 d . . . . .
O104 O 0.3274(5) 0.49661(17) 0.01251(14) 0.0261(4) Uani 1 1 d . . . . .
O207 O 0.8963(5) 1.03184(19) 0.36649(15) 0.0295(4) Uani 1 1 d . . . . .
O203 O 1.0072(5) 0.57267(18) 0.76648(15) 0.0278(4) Uani 1 1 d . . . . .
O204 O 0.8129(5) 0.57031(18) 0.95103(14) 0.0273(4) Uani 1 1 d . . . . .
O107 O 0.5445(4) 0.52786(19) 0.69083(14) 0.0275(4) Uani 1 1 d . . . . .
H107 H 0.6918 0.5354 0.7126 0.041 Uiso 1 1 calc GR . . . .
O202 O 1.0781(4) 0.7803(2) 0.69152(14) 0.0294(4) Uani 1 1 d . . . . .
O208 O 0.2657(7) 1.1628(2) 0.9447(2) 0.0484(7) Uani 1 1 d . . . . .
C101 C 0.4449(5) 0.46996(18) 0.26548(16) 0.0172(4) Uani 1 1 d . . . . .
H101 H 0.2652 0.5031 0.2911 0.021 Uiso 1 1 calc R . . . .
C107 C 0.6190(6) 0.5044(2) 0.40866(17) 0.0211(5) Uani 1 1 d . . . . .
C106 C 0.2523(6) 0.2030(2) 0.25134(18) 0.0213(5) Uani 1 1 d . . . . .
H10A H 0.2710 0.1883 0.3173 0.026 Uiso 1 1 calc R . . . .
H10B H 0.0821 0.1810 0.2333 0.026 Uiso 1 1 calc R . . . .
C102 C 0.4773(5) 0.51020(19) 0.16563(16) 0.0168(4) Uani 1 1 d . . . . .
H102 H 0.6631 0.4791 0.1436 0.020 Uiso 1 1 calc R . . . .
C113 C 0.5073(5) 0.03670(19) 0.20745(17) 0.0187(4) Uani 1 1 d . . . . .
C204 C 0.6306(5) 0.7617(2) 0.93339(17) 0.0213(5) Uani 1 1 d . . . . .
H20A H 0.7800 0.7750 0.9721 0.026 Uiso 1 1 calc R . . . .
C105 C 0.2455(5) 0.32184(19) 0.22688(17) 0.0183(4) Uani 1 1 d . . . . .
H10C H 0.0708 0.3625 0.2501 0.022 Uiso 1 1 calc R . . . .
C114 C 0.7371(6) -0.0163(2) 0.14986(18) 0.0212(5) Uani 1 1 d . . . . .
C202 C 0.9503(5) 0.6687(2) 0.81576(18) 0.0217(5) Uani 1 1 d . . . . .
H202 H 1.1168 0.6784 0.8476 0.026 Uiso 1 1 calc R . . . .
C110 C 0.5762(6) 0.5219(2) 0.59703(18) 0.0225(5) Uani 1 1 d . . . . .
C103 C 0.2675(5) 0.4709(2) 0.10662(17) 0.0181(4) Uani 1 1 d . . . . .
H10D H 0.0820 0.5090 0.1225 0.022 Uiso 1 1 calc R . . . .
C117 C 0.8862(6) -0.1938(2) 0.24285(19) 0.0230(5) Uani 1 1 d . . . . .
H11A H 1.0519 -0.1674 0.2596 0.028 Uiso 1 1 calc R . . . .
H11B H 0.7462 -0.1765 0.2908 0.028 Uiso 1 1 calc R . . . .
C203 C 0.7212(5) 0.6565(2) 0.88558(17) 0.0203(4) Uani 1 1 d . . . . .
H20B H 0.5627 0.6391 0.8536 0.024 Uiso 1 1 calc R . . . .
C201 C 0.8586(5) 0.7676(2) 0.75094(17) 0.0229(5) Uani 1 1 d . . . . .
H201 H 0.6975 0.7575 0.7164 0.027 Uiso 1 1 calc R . . . .
C104 C 0.2730(5) 0.34895(19) 0.12335(17) 0.0182(4) Uani 1 1 d . . . . .
H10E H 0.4481 0.3094 0.0994 0.022 Uiso 1 1 calc R . . . .
C205 C 0.5616(6) 0.8563(2) 0.86227(18) 0.0221(5) Uani 1 1 d . . . . .
H20C H 0.4039 0.8453 0.8264 0.027 Uiso 1 1 calc R . . . .
C109 C 0.7491(6) 0.5796(2) 0.54514(19) 0.0254(5) Uani 1 1 d . . . . .
H10F H 0.8518 0.6237 0.5736 0.030 Uiso 1 1 calc R . . . .
C209 C 1.1640(7) 0.8854(3) 0.4565(2) 0.0342(6) Uani 1 1 d . . . . .
H209 H 1.2896 0.8707 0.4077 0.041 Uiso 1 1 calc R . . . .
C112 C 0.4479(8) 0.4458(3) 0.4607(2) 0.0354(7) Uani 1 1 d . . . . .
H112 H 0.3474 0.4006 0.4327 0.042 Uiso 1 1 calc R . . . .
C111 C 0.4274(7) 0.4551(3) 0.5551(2) 0.0337(7) Uani 1 1 d . . . . .
H111 H 0.3122 0.4160 0.5905 0.040 Uiso 1 1 calc R . . . .
C116 C 0.7827(6) -0.1380(2) 0.15175(19) 0.0254(5) Uani 1 1 d . . . . .
H11C H 0.9160 -0.1620 0.1034 0.030 Uiso 1 1 calc R . . . .
H11D H 0.6098 -0.1611 0.1382 0.030 Uiso 1 1 calc R . . . .
C208 C 1.2023(7) 0.8237(3) 0.5391(2) 0.0326(6) Uani 1 1 d . . . . .
H208 H 1.3528 0.7677 0.5454 0.039 Uiso 1 1 calc R . . . .
C207 C 1.0201(6) 0.8448(3) 0.61110(19) 0.0273(5) Uani 1 1 d . . . . .
C210 C 0.9428(6) 0.9676(2) 0.44620(19) 0.0265(5) Uani 1 1 d . . . . .
C108 C 0.7696(6) 0.5716(2) 0.45047(19) 0.0238(5) Uani 1 1 d . . . . .
H108 H 0.8838 0.6112 0.4151 0.029 Uiso 1 1 calc R . . . .
C115 C 0.8881(7) 0.0436(3) 0.0976(2) 0.0305(6) Uani 1 1 d . . . . .
H11E H 0.8486 0.1190 0.0975 0.037 Uiso 1 1 calc R . . . .
H11F H 1.0334 0.0101 0.0612 0.037 Uiso 1 1 calc R . . . .
C206 C 0.4945(8) 0.9635(3) 0.9057(2) 0.0331(6) Uani 1 1 d . . . . .
H20D H 0.3822 0.9569 0.9613 0.040 Uiso 1 1 calc R . . . .
H20E H 0.6633 0.9882 0.9218 0.040 Uiso 1 1 calc R . . . .
C211 C 0.7527(8) 0.9849(4) 0.5172(3) 0.0469(10) Uani 1 1 d . . . . .
H211 H 0.5975 1.0386 0.5099 0.056 Uiso 1 1 calc R . . . .
C212 C 0.7887(8) 0.9233(4) 0.6001(3) 0.0496(11) Uani 1 1 d . . . . .
H212 H 0.6576 0.9350 0.6477 0.059 Uiso 1 1 calc R . . . .
C213 C 0.2287(11) 1.1353(3) 0.8686(3) 0.0509(10) Uani 1 1 d D . . . .
C214 C 0.127(3) 1.2044(9) 0.7830(8) 0.052(3) Uani 0.439(10) 1 d D U P A 1
C215 C 0.132(5) 1.1727(9) 0.7030(9) 0.083(6) Uani 0.439(10) 1 d D U P A 1
H21A H 0.0539 1.2197 0.6554 0.100 Uiso 0.439(10) 1 calc R . P A 1
H21B H 0.2141 1.1021 0.6912 0.100 Uiso 0.439(10) 1 calc R . P A 1
C315 C -0.127(4) 1.2983(10) 0.8297(13) 0.087(5) Uani 0.561(10) 1 d D U P A 2
H31A H -0.2717 1.3347 0.7942 0.104 Uiso 0.561(10) 1 calc R . P A 2
H31B H -0.0752 1.3294 0.8815 0.104 Uiso 0.561(10) 1 calc R . P A 2
C217 C -0.265(2) 1.3151(8) 0.8629(7) 0.045(2) Uani 0.439(10) 1 d D U P A 1
H21C H -0.3939 1.2898 0.8237 0.054 Uiso 0.439(10) 1 calc R . P A 1
H21D H -0.2381 1.2658 0.9172 0.054 Uiso 0.439(10) 1 calc R . P A 1
O209 O -0.377(2) 1.4235(7) 0.8898(6) 0.062(2) Uani 0.439(10) 1 d D U P A 1
H20F H -0.4147 1.4637 0.8436 0.094 Uiso 0.439(10) 1 calc GR . P A 1
C316 C -0.062(3) 1.1458(8) 0.7232(7) 0.065(3) Uani 0.561(10) 1 d D U P A 2
H31C H -0.2340 1.1859 0.6991 0.078 Uiso 0.561(10) 1 calc R . P A 2
H31D H -0.0941 1.0733 0.7428 0.078 Uiso 0.561(10) 1 calc R . P A 2
C317 C 0.152(3) 1.1366(9) 0.6464(8) 0.074(3) Uani 0.561(10) 1 d D U P A 2
H31E H 0.3349 1.1105 0.6709 0.088 Uiso 0.561(10) 1 calc R . P A 2
H31F H 0.1132 1.0857 0.6029 0.088 Uiso 0.561(10) 1 calc R . P A 2
O309 O 0.143(5) 1.2431(11) 0.6011(12) 0.174(8) Uani 0.561(10) 1 d D U P A 2
H309 H 0.1696 1.2374 0.5455 0.260 Uiso 0.561(10) 1 calc R . P A 2
C216 C 0.003(3) 1.3157(8) 0.8129(8) 0.045(3) Uani 0.439(10) 1 d D U P A 1
H21E H 0.1310 1.3411 0.8525 0.054 Uiso 0.439(10) 1 calc R . P A 1
H21F H -0.0248 1.3659 0.7592 0.054 Uiso 0.439(10) 1 calc R . P A 1
C314 C 0.010(3) 1.2002(7) 0.8058(7) 0.057(3) Uani 0.561(10) 1 d D U P A 2
O206 O 0.3460(9) 1.0387(2) 0.8396(2) 0.0562(9) Uani 1 1 d . . . . .
H103 H 0.270(11) 0.646(4) 0.171(4) 0.041(12) Uiso 1 1 d . . . . .
H109 H 0.798(10) -0.354(4) 0.221(3) 0.040(12) Uiso 1 1 d . . . . .
H105 H 0.102(10) 0.276(4) 0.030(4) 0.039(12) Uiso 1 1 d . . . . .
H205 H 0.432(8) 0.710(3) 1.033(3) 0.022(9) Uiso 1 1 d . . . . .
H204 H 0.682(13) 0.534(5) 0.960(4) 0.050(14) Uiso 1 1 d . . . . .
H203 H 1.181(9) 0.569(3) 0.737(3) 0.027(9) Uiso 1 1 d . . . . .
H207 H 1.039(10) 1.011(4) 0.325(3) 0.037(11) Uiso 1 1 d . . . . .
H104 H 0.184(12) 0.514(4) -0.015(4) 0.045(13) Uiso 1 1 d . . . . .

loop_
_atom_site_aniso_label
_atom_site_aniso_U_11
_atom_site_aniso_U_22
_atom_site_aniso_U_33
_atom_site_aniso_U_23
_atom_site_aniso_U_13
_atom_site_aniso_U_12
O102 0.0222(9) 0.0265(9) 0.0167(8) -0.0039(6) 0.0013(7) -0.0095(7)
O101 0.0217(8) 0.0177(8) 0.0180(8) 0.0013(6) -0.0025(6) -0.0050(6)
O106 0.0244(9) 0.0147(8) 0.0254(9) 0.0020(6) 0.0045(7) -0.0036(6)
O205 0.0247(9) 0.0280(9) 0.0184(8) 0.0053(7) 0.0055(7) -0.0009(7)
O105 0.0281(10) 0.0246(9) 0.0256(9) -0.0014(7) -0.0075(8) -0.0114(7)
O103 0.0240(9) 0.0140(7) 0.0241(9) 0.0002(6) 0.0032(7) -0.0062(6)
O201 0.0284(10) 0.0298(9) 0.0171(8) 0.0009(7) 0.0026(7) -0.0108(8)
O109 0.0258(10) 0.0161(8) 0.0383(11) -0.0031(7) 0.0026(8) -0.0040(7)
O108 0.0234(9) 0.0175(8) 0.0294(9) 0.0014(6) 0.0034(7) -0.0062(6)
O104 0.0324(10) 0.0274(9) 0.0198(9) 0.0085(7) -0.0078(8) -0.0113(8)
O207 0.0308(11) 0.0353(11) 0.0215(9) 0.0073(8) 0.0036(8) -0.0070(8)
O203 0.0239(10) 0.0357(11) 0.0239(9) -0.0088(8) 0.0024(8) -0.0033(8)
O204 0.0296(10) 0.0286(10) 0.0195(9) 0.0080(7) -0.0005(8) 0.0037(8)
O107 0.0259(10) 0.0397(11) 0.0174(9) -0.0049(7) -0.0002(7) -0.0053(8)
O202 0.0204(9) 0.0470(12) 0.0187(9) 0.0067(8) 0.0040(7) -0.0038(8)
O208 0.0635(19) 0.0354(13) 0.0462(15) -0.0072(11) -0.0007(13) -0.0065(12)
C101 0.0185(10) 0.0170(10) 0.0167(10) -0.0017(7) 0.0012(8) -0.0048(8)
C107 0.0248(12) 0.0223(11) 0.0170(10) -0.0023(8) -0.0004(9) -0.0054(9)
C106 0.0267(12) 0.0169(10) 0.0202(11) 0.0013(8) 0.0035(9) -0.0049(9)
C102 0.0171(10) 0.0158(10) 0.0176(10) -0.0004(7) 0.0021(8) -0.0036(7)
C113 0.0216(11) 0.0165(10) 0.0182(10) 0.0010(8) -0.0027(8) -0.0039(8)
C204 0.0214(11) 0.0280(12) 0.0138(10) 0.0029(8) 0.0009(8) -0.0038(9)
C105 0.0188(10) 0.0169(10) 0.0195(10) -0.0003(8) 0.0002(8) -0.0044(8)
C114 0.0233(12) 0.0205(11) 0.0195(11) -0.0008(8) -0.0025(9) -0.0024(8)
C202 0.0156(10) 0.0316(12) 0.0178(11) -0.0028(9) -0.0015(8) -0.0027(8)
C110 0.0222(11) 0.0270(12) 0.0174(11) -0.0025(9) -0.0006(9) -0.0014(9)
C103 0.0167(10) 0.0190(10) 0.0189(10) 0.0034(8) -0.0028(8) -0.0048(8)
C117 0.0266(12) 0.0165(10) 0.0260(12) -0.0020(8) -0.0020(10) -0.0035(9)
C203 0.0193(11) 0.0255(11) 0.0154(10) 0.0036(8) -0.0016(8) -0.0027(8)
C201 0.0199(11) 0.0341(13) 0.0144(10) -0.0012(9) 0.0018(9) -0.0046(9)
C104 0.0207(11) 0.0160(10) 0.0189(10) 0.0004(7) -0.0030(8) -0.0057(8)
C205 0.0257(12) 0.0240(11) 0.0162(10) 0.0021(8) 0.0008(9) -0.0043(9)
C109 0.0283(13) 0.0271(12) 0.0226(12) -0.0055(9) -0.0019(10) -0.0079(10)
C209 0.0372(16) 0.0390(16) 0.0226(13) 0.0050(11) 0.0098(12) -0.0002(12)
C112 0.0473(19) 0.0448(18) 0.0210(13) -0.0052(11) 0.0031(12) -0.0274(15)
C111 0.0420(17) 0.0439(17) 0.0203(13) -0.0018(11) 0.0031(12) -0.0229(14)
C116 0.0319(13) 0.0199(11) 0.0241(12) -0.0035(9) -0.0016(10) -0.0029(9)
C208 0.0314(15) 0.0378(15) 0.0244(13) 0.0044(11) 0.0080(11) 0.0021(12)
C207 0.0239(12) 0.0402(15) 0.0169(11) 0.0025(10) 0.0020(10) -0.0048(11)
C210 0.0286(13) 0.0328(13) 0.0193(12) 0.0016(9) 0.0013(10) -0.0097(10)
C108 0.0272(13) 0.0243(11) 0.0217(11) -0.0036(9) 0.0003(10) -0.0085(9)
C115 0.0311(14) 0.0320(14) 0.0268(13) 0.0015(10) 0.0072(11) -0.0034(11)
C206 0.0499(19) 0.0270(13) 0.0213(13) -0.0008(10) 0.0014(12) -0.0039(12)
C211 0.0330(17) 0.069(3) 0.0281(15) 0.0139(15) 0.0102(13) 0.0150(16)
C212 0.0363(18) 0.075(3) 0.0250(15) 0.0128(16) 0.0145(14) 0.0173(18)
C213 0.076(3) 0.0283(16) 0.049(2) 0.0042(14) -0.013(2) -0.0109(17)
C214 0.050(6) 0.044(5) 0.052(6) 0.025(4) 0.015(5) 0.008(4)
C215 0.160(18) 0.032(5) 0.049(6) -0.002(4) -0.044(9) 0.017(7)
C315 0.095(13) 0.044(6) 0.116(13) 0.010(6) -0.022(11) 0.004(7)
C217 0.055(6) 0.049(5) 0.037(4) -0.011(4) 0.004(4) -0.024(4)
O209 0.070(5) 0.058(5) 0.059(5) -0.008(4) 0.001(4) -0.006(4)
C316 0.086(7) 0.044(4) 0.061(5) 0.010(3) -0.024(5) 0.000(4)
C317 0.093(8) 0.063(6) 0.068(6) -0.002(5) -0.006(5) -0.022(5)
O309 0.30(2) 0.090(8) 0.145(12) 0.020(8) 0.037(13) -0.097(12)
C216 0.069(7) 0.023(4) 0.039(4) 0.004(3) 0.011(5) 0.000(4)
C314 0.085(8) 0.032(4) 0.050(5) 0.004(3) -0.010(5) 0.003(4)
O206 0.104(3) 0.0272(12) 0.0344(13) -0.0001(10) -0.0160(15) 0.0007(14)

loop_
_atom_type_symbol
_atom_type_description
_atom_type_scat_dispersion_real
_atom_type_scat_dispersion_imag
_atom_type_scat_source
C C 0.0033 0.0016 'International Tables Vol C Tables 4.2.6.8 and 6.1.1.4'
H H 0.0000 0.0000 'International Tables Vol C Tables 4.2.6.8 and 6.1.1.4'
O O 0.0106 0.0060 'International Tables Vol C Tables 4.2.6.8 and 6.1.1.4'

loop_
_geom_angle_atom_site_label_1
_geom_angle_atom_site_label_2
_geom_angle_atom_site_label_3
_geom_angle
C107 O102 C101 117.0(2)
C101 O101 C105 110.64(18)
C113 O106 C106 116.9(2)
C204 O205 H205 109(3)
C104 O105 H105 113(3)
C102 O103 H103 102(3)
C201 O201 C205 112.0(2)
C117 O109 H109 123(3)
C103 O104 H104 109(4)
C210 O207 H207 108(3)
C202 O203 H203 109(3)
C203 O204 H204 107(4)
C110 O107 H107 109.5
C201 O202 C207 117.4(2)
O102 C101 O101 108.35(19)
O102 C101 H101 110.3
O102 C101 C102 107.71(19)
O101 C101 H101 110.3
O101 C101 C102 109.77(18)
C102 C101 H101 110.3
C112 C107 O102 123.6(2)
C112 C107 C108 120.4(2)
C108 C107 O102 116.0(2)
O106 C106 H10A 110.2
O106 C106 H10B 110.2
O106 C106 C105 107.7(2)
H10A C106 H10B 108.5
C105 C106 H10A 110.2
C105 C106 H10B 110.2
O103 C102 C101 110.70(19)
O103 C102 H102 108.0
O103 C102 C103 111.60(19)
C101 C102 H102 108.0
C101 C102 C103 110.27(19)
C103 C102 H102 108.0
O106 C113 C114 113.2(2)
O108 C113 O106 123.7(2)
O108 C113 C114 123.1(2)
O205 C204 H20A 109.5
O205 C204 C203 110.7(2)
O205 C204 C205 107.5(2)
C203 C204 H20A 109.5
C203 C204 C205 110.1(2)
C205 C204 H20A 109.5
O101 C105 C106 108.0(2)
O101 C105 H10C 108.9
O101 C105 C104 108.46(19)
C106 C105 H10C 108.9
C106 C105 C104 113.6(2)
C104 C105 H10C 108.9
C113 C114 C116 116.9(2)
C115 C114 C113 120.0(2)
C115 C114 C116 123.1(3)
O203 C202 H202 109.5
O203 C202 C203 108.3(2)
O203 C202 C201 110.8(2)
C203 C202 H202 109.5
C203 C202 C201 109.2(2)
C201 C202 H202 109.5
O107 C110 C109 122.4(2)
O107 C110 C111 117.5(3)
C111 C110 C109 120.1(2)
O104 C103 C102 108.93(19)
O104 C103 H10D 108.8
O104 C103 C104 110.3(2)
C102 C103 H10D 108.8
C102 C103 C104 111.18(19)
C104 C103 H10D 108.8
O109 C117 H11A 109.6
O109 C117 H11B 109.6
O109 C117 C116 110.1(2)
H11A C117 H11B 108.1
C116 C117 H11A 109.6
C116 C117 H11B 109.6
O204 C203 C204 110.3(2)
O204 C203 C202 109.7(2)
O204 C203 H20B 108.8
C204 C203 H20B 108.8
C202 C203 C204 110.5(2)
C202 C203 H20B 108.8
O201 C201 C202 109.3(2)
O201 C201 H201 110.4
O202 C201 O201 108.5(2)
O202 C201 C202 107.8(2)
O202 C201 H201 110.4
C202 C201 H201 110.4
O105 C104 C105 109.1(2)
O105 C104 C103 109.61(19)
O105 C104 H10E 109.7
C105 C104 H10E 109.7
C103 C104 C105 109.1(2)
C103 C104 H10E 109.7
O201 C205 C204 109.1(2)
O201 C205 H20C 109.4
O201 C205 C206 107.3(2)
C204 C205 H20C 109.4
C206 C205 C204 112.2(2)
C206 C205 H20C 109.4
C110 C109 H10F 120.1
C110 C109 C108 119.8(2)
C108 C109 H10F 120.1
C208 C209 H209 119.8
C210 C209 H209 119.8
C210 C209 C208 120.5(3)
C107 C112 H112 120.3
C107 C112 C111 119.3(3)
C111 C112 H112 120.3
C110 C111 C112 120.6(3)
C110 C111 H111 119.7
C112 C111 H111 119.7
C114 C116 C117 114.3(2)
C114 C116 H11C 108.7
C114 C116 H11D 108.7
C117 C116 H11C 108.7
C117 C116 H11D 108.7
H11C C116 H11D 107.6
C209 C208 H208 119.9
C207 C208 C209 120.2(3)
C207 C208 H208 119.9
C208 C207 O202 116.1(3)
C208 C207 C212 119.9(3)
C212 C207 O202 123.9(3)
C209 C210 O207 123.0(3)
C209 C210 C211 119.0(3)
C211 C210 O207 118.0(3)
C107 C108 H108 120.1
C109 C108 C107 119.8(3)
C109 C108 H108 120.1
C114 C115 H11E 120.0
C114 C115 H11F 120.0
H11E C115 H11F 120.0
C205 C206 H20D 110.3
C205 C206 H20E 110.3
H20D C206 H20E 108.6
O206 C206 C205 107.0(2)
O206 C206 H20D 110.3
O206 C206 H20E 110.3
C210 C211 H211 119.6
C210 C211 C212 120.9(3)
C212 C211 H211 119.6
C207 C212 C211 119.4(3)
C207 C212 H212 120.3
C211 C212 H212 120.3
O208 C213 C214 129.6(6)
O208 C213 C314 122.0(5)
O208 C213 O206 122.0(4)
O206 C213 C214 106.2(6)
O206 C213 C314 115.3(5)
C215 C214 C213 126.1(10)
C215 C214 C216 126.3(10)
C216 C214 C213 107.5(9)
C214 C215 H21A 120.0
C214 C215 H21B 120.0
H21A C215 H21B 120.0
H31A C315 H31B 120.0
C314 C315 H31A 120.0
C314 C315 H31B 120.0
H21C C217 H21D 108.2
O209 C217 H21C 109.7
O209 C217 H21D 109.7
O209 C217 C216 109.9(8)
C216 C217 H21C 109.7
C216 C217 H21D 109.7
C217 O209 H20F 109.5
H31C C316 H31D 107.5
C317 C316 H31C 108.4
C317 C316 H31D 108.4
C314 C316 H31C 108.4
C314 C316 H31D 108.4
C314 C316 C317 115.3(11)
C316 C317 H31E 110.2
C316 C317 H31F 110.2
H31E C317 H31F 108.5
O309 C317 C316 107.8(12)
O309 C317 H31E 110.2
O309 C317 H31F 110.2
C317 O309 H309 109.5
C214 C216 H21E 109.3
C214 C216 H21F 109.3
C217 C216 C214 111.8(9)
C217 C216 H21E 109.3
C217 C216 H21F 109.3
H21E C216 H21F 107.9
C315 C314 C213 120.2(10)
C315 C314 C316 122.7(11)
C316 C314 C213 116.9(7)
C213 O206 C206 117.2(3)

loop_
_geom_bond_atom_site_label_1
_geom_bond_atom_site_label_2
_geom_bond_distance
O102 C101 1.390(3)
O102 C107 1.388(3)
O101 C101 1.415(3)
O101 C105 1.431(3)
O106 C106 1.430(3)
O106 C113 1.328(3)
O205 C204 1.408(3)
O205 H205 0.85(4)
O105 C104 1.419(3)
O105 H105 0.91(5)
O103 C102 1.421(3)
O103 H103 0.91(5)
O201 C201 1.410(3)
O201 C205 1.418(3)
O109 C117 1.421(3)
O109 H109 1.03(5)
O108 C113 1.212(3)
O104 C103 1.419(3)
O104 H104 0.81(6)
O207 C210 1.371(3)
O207 H207 0.92(5)
O203 C202 1.420(3)
O203 H203 0.94(5)
O204 C203 1.417(3)
O204 H204 0.85(6)
O107 H107 0.8200
O107 C110 1.374(3)
O202 C201 1.381(3)
O202 C207 1.388(3)
O208 C213 1.208(5)
C101 H101 0.9800
C101 C102 1.519(3)
C107 C112 1.381(4)
C107 C108 1.387(3)
C106 H10A 0.9700
C106 H10B 0.9700
C106 C105 1.501(3)
C102 H102 0.9800
C102 C103 1.522(3)
C113 C114 1.471(4)
C204 H20A 0.9800
C204 C203 1.519(4)
C204 C205 1.523(3)
C105 H10C 0.9800
C105 C104 1.530(3)
C114 C116 1.499(3)
C114 C115 1.328(4)
C202 H202 0.9800
C202 C203 1.509(4)
C202 C201 1.521(4)
C110 C109 1.379(4)
C110 C111 1.378(4)
C103 H10D 0.9800
C103 C104 1.525(3)
C117 H11A 0.9700
C117 H11B 0.9700
C117 C116 1.520(4)
C203 H20B 0.9800
C201 H201 0.9800
C104 H10E 0.9800
C205 H20C 0.9800
C205 C206 1.499(4)
C109 H10F 0.9300
C109 C108 1.386(4)
C209 H209 0.9300
C209 C208 1.388(4)
C209 C210 1.368(5)
C112 H112 0.9300
C112 C111 1.384(4)
C111 H111 0.9300
C116 H11C 0.9700
C116 H11D 0.9700
C208 H208 0.9300
C208 C207 1.363(4)
C207 C212 1.375(5)
C210 C211 1.371(5)
C108 H108 0.9300
C115 H11E 0.9300
C115 H11F 0.9300
C206 H20D 0.9700
C206 H20E 0.9700
C206 O206 1.428(4)
C211 H211 0.9300
C211 C212 1.389(5)
C212 H212 0.9300
C213 C214 1.518(11)
C213 C314 1.523(10)
C213 O206 1.335(5)
C214 C215 1.250(16)
C214 C216 1.507(14)
C215 H21A 0.9300
C215 H21B 0.9300
C315 H31A 0.9300
C315 H31B 0.9300
C315 C314 1.355(15)
C217 H21C 0.9700
C217 H21D 0.9700
C217 O209 1.447(12)
C217 C216 1.480(14)
O209 H20F 0.8200
C316 H31C 0.9700
C316 H31D 0.9700
C316 C317 1.504(16)
C316 C314 1.498(13)
C317 H31E 0.9700
C317 H31F 0.9700
C317 O309 1.443(14)
O309 H309 0.8200
C216 H21E 0.9700
C216 H21F 0.9700
